data_2227240
loop_
_publ_author_name
'Cheng, Lin'
'Zhang, Li-Min'
'Wang, Jian-Quan'

_publ_section_title
;
 Bis(pyridine-2-carbaldehyde thiosemicarbazone)zinc(II) dinitrate
 dihydrate
;
_journal_coeditor_code BT5358
_journal_issue 10
_journal_name_full 'Acta Crystallographica Section E'
_journal_page_first m1340
_journal_paper_doi 10.1107/S1600536810038614
_journal_volume 66
_journal_year 2010
_chemical_formula_iupac '[Zn (C7 H8 N4 S)2] (N O3)2, 2H2 O'
_chemical_formula_moiety 'C14 H16 N8 S2 Zn 2+, 2(N O3 -), 2(H2 O)'
_chemical_formula_sum 'C14 H20 N10 O8 S2 Zn'
_chemical_formula_weight 585.89
_chemical_name_systematic
;
Bis(pyridine-2-carbaldehyde thiosemicarbazone)zinc(II) dinitrate dihydrate
;
_space_group_IT_number 14
_symmetry_cell_setting monoclinic
_symmetry_space_group_name_Hall '-P 2ybc'
_symmetry_space_group_name_H-M 'P 1 21/c 1'
_atom_sites_solution_hydrogens geom
_atom_sites_solution_primary direct
_atom_sites_solution_secondary difmap
_audit_creation_method SHELXL-97
_cell_angle_alpha 90.00
_cell_angle_beta 102.876(2)
_cell_angle_gamma 90.00
_cell_formula_units_Z 8
_cell_length_a 21.4623(14)
_cell_length_b 16.6324(12)
_cell_length_c 13.2764(10)
_cell_measurement_reflns_used 785
_cell_measurement_temperature 120(2)
_cell_measurement_theta_max 28.0
_cell_measurement_theta_min 2.41
_cell_volume 4620.1(6)
_computing_cell_refinement 'SAINT (Bruker, 2000)'
_computing_data_collection 'SMART (Bruker, 2000)'
_computing_data_reduction 'SAINT (Bruker, 2000)'
_computing_molecular_graphics
;
ORTEPIII (Burnett & Johnson, 1996) and PLATON (Spek, 2009)
;
_computing_publication_material 'SHELXL97 (Sheldrick, 2008b)'
_computing_structure_refinement 'SHELXL97 (Sheldrick, 2008b)'
_computing_structure_solution 'SHELXTL (Sheldrick, 2008b)'
_diffrn_ambient_temperature 120(2)
_diffrn_measured_fraction_theta_full 0.960
_diffrn_measured_fraction_theta_max 0.960
_diffrn_measurement_device_type 'Bruker SMART APEX CCD'
_diffrn_measurement_method '\f and \w scan'
_diffrn_radiation_monochromator graphite
_diffrn_radiation_source 'fine-focus sealed tube'
_diffrn_radiation_type MoK\a
_diffrn_radiation_wavelength 0.71073
_diffrn_reflns_av_R_equivalents 0.0774
_diffrn_reflns_av_sigmaI/netI 0.1071
_diffrn_reflns_limit_h_max 21
_diffrn_reflns_limit_h_min -25
_diffrn_reflns_limit_k_max 12
_diffrn_reflns_limit_k_min -20
_diffrn_reflns_limit_l_max 16
_diffrn_reflns_limit_l_min -16
_diffrn_reflns_number 22904
_diffrn_reflns_theta_full 26.00
_diffrn_reflns_theta_max 26.00
_diffrn_reflns_theta_min 1.56
_exptl_absorpt_coefficient_mu 1.308
_exptl_absorpt_correction_T_max 0.7799
_exptl_absorpt_correction_T_min 0.7357
_exptl_absorpt_correction_type multi-scan
_exptl_absorpt_process_details '(SADABS; Sheldrick, 2008a)'
_exptl_crystal_colour colorless
_exptl_crystal_density_diffrn 1.685
_exptl_crystal_density_method 'not measured'
_exptl_crystal_description block
_exptl_crystal_F_000 2400
_exptl_crystal_size_max 0.25
_exptl_crystal_size_mid 0.22
_exptl_crystal_size_min 0.20
_refine_diff_density_max 0.811
_refine_diff_density_min -0.433
_refine_ls_extinction_method none
_refine_ls_goodness_of_fit_ref 1.019
_refine_ls_hydrogen_treatment constr
_refine_ls_matrix_type full
_refine_ls_number_parameters 631
_refine_ls_number_reflns 8732
_refine_ls_number_restraints 0
_refine_ls_restrained_S_all 1.019
_refine_ls_R_factor_all 0.1111
_refine_ls_R_factor_gt 0.0567
_refine_ls_shift/su_max 0.029
_refine_ls_shift/su_mean 0.001
_refine_ls_structure_factor_coef Fsqd
_refine_ls_weighting_details 'calc w=1/[\s^2^(Fo^2^)+(0.0354P)^2^] where P=(Fo^2^+2Fc^2^)/3'
_refine_ls_weighting_scheme calc
_refine_ls_wR_factor_gt 0.1006
_refine_ls_wR_factor_ref 0.1227
_reflns_number_gt 5113
_reflns_number_total 8732
_reflns_threshold_expression I>2\s(I)
_cod_data_source_file bt5358.cif
_cod_data_source_block I
_cod_original_sg_symbol_H-M 'P 21/c'
_cod_database_code 2227240
_cod_database_fobs_code 2227240

loop_
_symmetry_equiv_pos_as_xyz
'x, y, z'
'-x, y+1/2, -z+1/2'
'-x, -y, -z'
'x, -y-1/2, z-1/2'

loop_
_atom_site_type_symbol
_atom_site_label
_atom_site_fract_x
_atom_site_fract_y
_atom_site_fract_z
_atom_site_U_iso_or_equiv
_atom_site_adp_type
_atom_site_calc_flag
_atom_site_refinement_flags
_atom_site_occupancy
_atom_site_disorder_assembly
_atom_site_disorder_group
Zn Zn1 0.25244(3) 0.23919(3) 0.57658(4) 0.02381(17) Uani d . 1 . .
Zn Zn2 0.22452(3) 0.75501(3) 0.82766(4) 0.02208(17) Uani d . 1 . .
S S1 0.18156(7) 0.30117(8) 0.42437(10) 0.0301(4) Uani d . 1 . .
S S2 0.32904(7) 0.17217(8) 0.48824(11) 0.0330(4) Uani d . 1 . .
S S3 0.14317(7) 0.65650(8) 0.85347(10) 0.0280(3) Uani d . 1 . .
S S4 0.30520(7) 0.65526(8) 0.80976(10) 0.0280(4) Uani d . 1 . .
C C1 0.3251(3) 0.1529(3) 0.7846(4) 0.0339(15) Uani d . 1 . .
H H1A 0.3582 0.1887 0.7831 0.041 Uiso calc R 1 . .
C C2 0.3318(3) 0.0998(3) 0.8668(4) 0.0378(16) Uani d . 1 . .
H H2A 0.3684 0.1004 0.9195 0.045 Uiso calc R 1 . .
C C3 0.2829(3) 0.0460(3) 0.8692(4) 0.0386(16) Uani d . 1 . .
H H3A 0.2863 0.0094 0.9231 0.046 Uiso calc R 1 . .
C C4 0.2294(3) 0.0477(3) 0.7902(4) 0.0332(15) Uani d . 1 . .
H H4A 0.1959 0.0123 0.7900 0.040 Uiso calc R 1 . .
C C5 0.2258(3) 0.1028(3) 0.7106(4) 0.0266(13) Uani d . 1 . .
C C6 0.1702(3) 0.1088(3) 0.6264(4) 0.0277(13) Uani d . 1 . .
H H6A 0.1362 0.0731 0.6202 0.033 Uiso calc R 1 . .
C C8 0.1178(2) 0.2397(3) 0.4168(4) 0.0223(12) Uani d . 1 . .
C C9 0.1696(3) 0.3390(3) 0.7026(4) 0.0270(13) Uani d . 1 . .
H H9A 0.1368 0.3033 0.6752 0.032 Uiso calc R 1 . .
C C10 0.1577(3) 0.4020(3) 0.7660(4) 0.0285(14) Uani d . 1 . .
H H10A 0.1173 0.4086 0.7797 0.034 Uiso calc R 1 . .
C C11 0.2065(3) 0.4540(3) 0.8076(4) 0.0330(15) Uani d . 1 . .
H H11A 0.1996 0.4961 0.8499 0.040 Uiso calc R 1 . .
C C12 0.2655(3) 0.4431(3) 0.7859(4) 0.0298(14) Uani d . 1 . .
H H12A 0.2992 0.4773 0.8137 0.036 Uiso calc R 1 . .
C C13 0.2735(3) 0.3807(3) 0.7222(3) 0.0200(12) Uani d . 1 . .
C C14 0.3341(3) 0.3668(3) 0.6934(4) 0.0256(13) Uani d . 1 . .
H H14A 0.3701 0.3973 0.7214 0.031 Uiso calc R 1 . .
C C16 0.3920(3) 0.2337(3) 0.5309(4) 0.0288(13) Uani d . 1 . .
C C17 0.3197(3) 0.8776(3) 0.7546(4) 0.0286(14) Uani d . 1 . .
H H17A 0.3479 0.8639 0.8161 0.034 Uiso calc R 1 . .
C C18 0.3399(3) 0.9322(3) 0.6897(4) 0.0300(14) Uani d . 1 . .
H H18A 0.3812 0.9530 0.7059 0.036 Uiso calc R 1 . .
C C19 0.2978(3) 0.9545(3) 0.6017(4) 0.0334(15) Uani d . 1 . .
H H19A 0.3097 0.9922 0.5577 0.040 Uiso calc R 1 . .
C C20 0.2369(3) 0.9208(3) 0.5776(4) 0.0291(14) Uani d . 1 . .
H H20A 0.2073 0.9359 0.5182 0.035 Uiso calc R 1 . .
C C21 0.2214(2) 0.8643(3) 0.6445(4) 0.0207(12) Uani d . 1 . .
C C22 0.1609(3) 0.8202(3) 0.6203(4) 0.0256(13) Uani d . 1 . .
H H22A 0.1292 0.8320 0.5621 0.031 Uiso calc R 1 . .
C C24 0.0965(3) 0.6578(3) 0.7329(4) 0.0232(13) Uani d . 1 . .
C C25 0.1337(3) 0.8917(3) 0.8776(4) 0.0278(13) Uani d . 1 . .
H H25A 0.1075 0.8782 0.8141 0.033 Uiso calc R 1 . .
C C26 0.1147(3) 0.9538(3) 0.9340(4) 0.0285(14) Uani d . 1 . .
H H26A 0.0771 0.9819 0.9077 0.034 Uiso calc R 1 . .
C C27 0.1520(3) 0.9729(3) 1.0289(4) 0.0320(14) Uani d . 1 . .
H H27A 0.1398 1.0135 1.0686 0.038 Uiso calc R 1 . .
C C28 0.2086(3) 0.9305(3) 1.0648(4) 0.0320(14) Uani d . 1 . .
H H28A 0.2350 0.9427 1.1286 0.038 Uiso calc R 1 . .
C C29 0.2246(3) 0.8702(3) 1.0038(4) 0.0235(13) Uani d . 1 . .
C C30 0.2841(3) 0.8244(3) 1.0344(4) 0.0258(13) Uani d . 1 . .
H H30A 0.3132 0.8343 1.0963 0.031 Uiso calc R 1 . .
C C32 0.3575(3) 0.6699(3) 0.9239(4) 0.0242(13) Uani d . 1 . .
N N1 0.2738(2) 0.1546(2) 0.7083(3) 0.0270(11) Uani d . 1 . .
N N2 0.1698(2) 0.1650(2) 0.5611(3) 0.0234(10) Uani d . 1 . .
N N3 0.1180(2) 0.1775(2) 0.4824(3) 0.0273(11) Uani d . 1 . .
H H3B 0.0855 0.1460 0.4745 0.033 Uiso calc R 1 . .
N N4 0.06559(19) 0.2474(2) 0.3439(3) 0.0275(11) Uani d . 1 . .
H H4B 0.0346 0.2140 0.3405 0.033 Uiso calc R 1 . .
H H4C 0.0624 0.2858 0.2997 0.033 Uiso calc R 1 . .
N N5 0.2263(2) 0.3291(2) 0.6810(3) 0.0225(10) Uani d . 1 . .
N N6 0.3358(2) 0.3111(2) 0.6284(3) 0.0243(11) Uani d . 1 . .
N N7 0.3911(2) 0.2952(2) 0.5973(3) 0.0287(11) Uani d . 1 . .
H H7A 0.4247 0.3239 0.6195 0.034 Uiso calc R 1 . .
N N8 0.4457(2) 0.2266(3) 0.4975(4) 0.0427(13) Uani d . 1 . .
H H8A 0.4766 0.2598 0.5183 0.051 Uiso calc R 1 . .
H H8B 0.4495 0.1888 0.4552 0.051 Uiso calc R 1 . .
N N9 0.2622(2) 0.8438(2) 0.7334(3) 0.0231(10) Uani d . 1 . .
N N10 0.15389(19) 0.7643(2) 0.6836(3) 0.0195(10) Uani d . 1 . .
N N11 0.1020(2) 0.7152(2) 0.6629(3) 0.0244(11) Uani d . 1 . .
H H11B 0.0732 0.7204 0.6067 0.029 Uiso calc R 1 . .
N N12 0.0521(2) 0.6028(2) 0.7020(3) 0.0316(12) Uani d . 1 . .
H H12B 0.0286 0.6047 0.6404 0.038 Uiso calc R 1 . .
H H12C 0.0466 0.5650 0.7433 0.038 Uiso calc R 1 . .
N N13 0.1877(2) 0.8507(2) 0.9102(3) 0.0229(10) Uani d . 1 . .
N N14 0.2938(2) 0.7703(2) 0.9722(3) 0.0212(10) Uani d . 1 . .
N N15 0.3479(2) 0.7262(2) 0.9943(3) 0.0256(11) Uani d . 1 . .
H H15A 0.3757 0.7333 1.0511 0.031 Uiso calc R 1 . .
N N16 0.4098(2) 0.6278(2) 0.9496(3) 0.0328(12) Uani d . 1 . .
H H16A 0.4360 0.6362 1.0079 0.039 Uiso calc R 1 . .
H H16B 0.4182 0.5916 0.9083 0.039 Uiso calc R 1 . .
N N17 0.5277(3) 0.4141(3) 0.5916(4) 0.0421(13) Uani d . 1 . .
N N18 0.5183(2) 0.9676(3) 0.6417(3) 0.0291(11) Uani d . 1 . .
N N19 -0.0127(3) 0.0485(3) 0.3698(4) 0.0358(12) Uani d . 1 . .
N N20 -0.0031(2) 0.6531(3) 0.4316(4) 0.0358(12) Uani d . 1 . .
O O1 0.4955(2) 0.4005(3) 0.6560(3) 0.0628(14) Uani d . 1 . .
O O2 0.5329(2) 0.3626(3) 0.5256(4) 0.0677(15) Uani d . 1 . .
O O3 0.5557(2) 0.4799(3) 0.5909(3) 0.0544(13) Uani d . 1 . .
O O4 0.57090(17) 0.9985(2) 0.6837(3) 0.0329(10) Uani d . 1 . .
O O5 0.46998(18) 1.0110(2) 0.6105(3) 0.0406(11) Uani d . 1 . .
O O6 0.51370(17) 0.8926(2) 0.6304(3) 0.0335(10) Uani d . 1 . .
O O7 -0.01433(19) 0.1186(2) 0.4029(3) 0.0448(11) Uani d . 1 . .
O O8 0.0395(2) 0.0142(3) 0.3794(3) 0.0516(12) Uani d . 1 . .
O O9 -0.0623(2) 0.0145(3) 0.3268(3) 0.0648(15) Uani d . 1 . .
O O10 0.02421(18) 0.7177(2) 0.4717(3) 0.0395(11) Uani d . 1 . .
O O11 -0.01805(19) 0.6012(2) 0.4904(3) 0.0430(11) Uani d . 1 . .
O O12 -0.01414(18) 0.6431(2) 0.3370(3) 0.0441(11) Uani d . 1 . .
O O1W 0.62343(19) 0.4712(3) 0.4129(3) 0.0608(13) Uani d . 1 . .
H H1WA 0.6112 0.4562 0.3504 0.073 Uiso d R 1 . .
H H1WB 0.6057 0.4444 0.4533 0.073 Uiso d R 1 . .
O O2W 0.52013(19) 0.6250(3) 0.7187(3) 0.0588(13) Uani d . 1 . .
H H2WA 0.5064 0.6175 0.7733 0.071 Uiso d R 1 . .
H H2WB 0.5496 0.5995 0.6990 0.071 Uiso d R 1 . .
O O3W 0.04209(17) 0.3374(2) 0.1575(3) 0.0400(10) Uani d . 1 . .
H H3WA 0.0152 0.3325 0.1001 0.048 Uiso d R 1 . .
H H3WB 0.0337 0.3847 0.1746 0.048 Uiso d R 1 . .
O O4W 0.43806(18) 0.7533(2) 0.6735(3) 0.0542(12) Uani d . 1 . .
H H4WA 0.4679 0.7266 0.6564 0.065 Uiso d R 1 . .
H H4WB 0.4545 0.7897 0.7161 0.065 Uiso d R 1 . .

loop_
_atom_site_aniso_label
_atom_site_aniso_U_11
_atom_site_aniso_U_22
_atom_site_aniso_U_33
_atom_site_aniso_U_12
_atom_site_aniso_U_13
_atom_site_aniso_U_23
Zn1 0.0256(4) 0.0197(3) 0.0261(3) -0.0050(3) 0.0059(3) -0.0023(3)
Zn2 0.0243(4) 0.0183(3) 0.0222(3) 0.0012(3) 0.0023(3) -0.0007(3)
S1 0.0311(10) 0.0296(8) 0.0283(7) -0.0100(7) 0.0039(7) 0.0025(6)
S2 0.0338(10) 0.0279(8) 0.0388(8) -0.0050(7) 0.0116(7) -0.0111(6)
S3 0.0340(10) 0.0228(7) 0.0260(7) -0.0015(7) 0.0038(6) 0.0007(6)
S4 0.0302(9) 0.0229(7) 0.0279(7) 0.0048(7) 0.0005(6) -0.0041(6)
C1 0.040(4) 0.024(3) 0.034(3) -0.002(3) 0.001(3) -0.003(3)
C2 0.059(5) 0.025(3) 0.028(3) 0.016(3) 0.006(3) -0.005(3)
C3 0.065(5) 0.021(3) 0.036(3) 0.007(3) 0.025(3) 0.004(3)
C4 0.045(4) 0.021(3) 0.038(3) 0.008(3) 0.019(3) 0.003(3)
C5 0.035(4) 0.017(3) 0.034(3) 0.004(3) 0.019(3) 0.001(2)
C6 0.029(4) 0.015(3) 0.043(3) -0.005(3) 0.015(3) -0.001(3)
C8 0.023(3) 0.020(3) 0.025(3) 0.002(3) 0.008(2) -0.006(2)
C9 0.038(4) 0.018(3) 0.025(3) -0.004(3) 0.008(3) 0.004(2)
C10 0.032(4) 0.031(3) 0.026(3) 0.010(3) 0.012(3) 0.012(2)
C11 0.055(5) 0.018(3) 0.025(3) 0.007(3) 0.005(3) 0.000(2)
C12 0.041(4) 0.019(3) 0.028(3) -0.002(3) 0.004(3) -0.003(2)
C13 0.023(4) 0.019(3) 0.017(3) 0.002(3) 0.004(2) 0.003(2)
C14 0.030(4) 0.021(3) 0.023(3) -0.005(3) 0.001(3) 0.002(2)
C16 0.029(4) 0.024(3) 0.034(3) 0.002(3) 0.009(3) -0.001(2)
C17 0.027(4) 0.022(3) 0.035(3) 0.005(3) 0.004(3) -0.005(3)
C18 0.025(4) 0.023(3) 0.044(3) -0.003(3) 0.012(3) -0.005(3)
C19 0.051(4) 0.021(3) 0.034(3) -0.013(3) 0.022(3) -0.006(3)
C20 0.040(4) 0.026(3) 0.023(3) -0.005(3) 0.013(3) 0.000(2)
C21 0.023(3) 0.014(3) 0.027(3) 0.002(2) 0.008(2) -0.003(2)
C22 0.031(4) 0.024(3) 0.022(3) 0.002(3) 0.006(3) 0.001(2)
C24 0.030(4) 0.016(3) 0.027(3) 0.002(3) 0.012(3) -0.004(2)
C25 0.025(4) 0.026(3) 0.033(3) -0.002(3) 0.007(3) 0.003(3)
C26 0.024(4) 0.024(3) 0.039(3) 0.006(3) 0.011(3) 0.002(3)
C27 0.034(4) 0.022(3) 0.043(3) 0.001(3) 0.015(3) -0.009(3)
C28 0.037(4) 0.022(3) 0.038(3) -0.005(3) 0.010(3) -0.011(3)
C29 0.028(4) 0.017(3) 0.028(3) 0.002(3) 0.012(3) 0.001(2)
C30 0.033(4) 0.024(3) 0.021(3) 0.000(3) 0.007(3) -0.005(2)
C32 0.019(3) 0.020(3) 0.035(3) 0.000(3) 0.010(3) 0.001(2)
N1 0.030(3) 0.019(2) 0.034(3) 0.003(2) 0.011(2) 0.000(2)
N2 0.027(3) 0.016(2) 0.029(2) -0.002(2) 0.009(2) 0.0015(19)
N3 0.025(3) 0.020(2) 0.036(3) -0.009(2) 0.005(2) -0.003(2)
N4 0.021(3) 0.025(3) 0.034(2) -0.004(2) 0.001(2) 0.001(2)
N5 0.024(3) 0.019(2) 0.025(2) 0.001(2) 0.007(2) -0.0008(19)
N6 0.026(3) 0.021(2) 0.028(2) 0.001(2) 0.011(2) 0.003(2)
N7 0.023(3) 0.028(3) 0.035(3) -0.005(2) 0.005(2) -0.006(2)
N8 0.032(3) 0.042(3) 0.057(3) -0.006(3) 0.017(3) -0.016(3)
N9 0.020(3) 0.019(2) 0.031(2) -0.002(2) 0.007(2) -0.0047(19)
N10 0.020(3) 0.017(2) 0.022(2) -0.001(2) 0.0064(19) -0.0004(18)
N11 0.022(3) 0.026(3) 0.023(2) -0.010(2) 0.000(2) 0.0038(19)
N12 0.030(3) 0.026(3) 0.039(3) -0.011(2) 0.007(2) 0.002(2)
N13 0.023(3) 0.018(2) 0.029(2) 0.001(2) 0.009(2) -0.0018(19)
N14 0.017(3) 0.021(2) 0.025(2) 0.002(2) 0.0043(19) -0.0006(19)
N15 0.028(3) 0.023(2) 0.021(2) 0.001(2) -0.004(2) -0.0029(18)
N16 0.031(3) 0.028(3) 0.036(3) 0.007(2) 0.000(2) -0.010(2)
N17 0.041(4) 0.041(3) 0.042(3) -0.006(3) 0.006(3) -0.006(3)
N18 0.026(3) 0.031(3) 0.028(3) -0.003(3) 0.002(2) 0.004(2)
N19 0.037(4) 0.031(3) 0.039(3) -0.005(3) 0.009(3) 0.007(2)
N20 0.032(3) 0.031(3) 0.041(3) 0.010(3) 0.000(3) -0.001(2)
O1 0.063(3) 0.077(4) 0.059(3) -0.036(3) 0.038(3) -0.026(3)
O2 0.081(4) 0.059(3) 0.075(3) -0.013(3) 0.042(3) -0.022(3)
O3 0.053(3) 0.046(3) 0.061(3) -0.020(3) 0.006(2) -0.003(2)
O4 0.023(2) 0.030(2) 0.043(2) -0.0044(19) 0.0008(19) 0.0046(18)
O5 0.028(3) 0.033(2) 0.054(3) 0.005(2) -0.005(2) 0.001(2)
O6 0.038(3) 0.019(2) 0.045(2) -0.0062(19) 0.012(2) -0.0087(18)
O7 0.051(3) 0.021(2) 0.072(3) -0.004(2) 0.036(2) -0.008(2)
O8 0.049(3) 0.047(3) 0.058(3) 0.019(3) 0.011(2) 0.006(2)
O9 0.065(3) 0.059(3) 0.058(3) -0.045(3) -0.014(3) 0.015(2)
O10 0.047(3) 0.027(2) 0.037(2) -0.004(2) -0.007(2) 0.0000(18)
O11 0.046(3) 0.037(2) 0.046(3) -0.008(2) 0.010(2) 0.007(2)
O12 0.046(3) 0.046(3) 0.033(2) 0.008(2) -0.006(2) -0.005(2)
O1W 0.066(3) 0.076(3) 0.040(3) -0.008(3) 0.010(2) 0.004(2)
O2W 0.048(3) 0.070(3) 0.061(3) 0.002(3) 0.018(2) 0.005(2)
O3W 0.046(3) 0.034(2) 0.040(2) -0.001(2) 0.012(2) -0.0074(19)
O4W 0.046(3) 0.053(3) 0.055(3) -0.010(2) -0.008(2) 0.004(2)

loop_
_atom_type_symbol
_atom_type_description
_atom_type_scat_dispersion_real
_atom_type_scat_dispersion_imag
_atom_type_scat_source
C C 0.0033 0.0016 'International Tables Vol C Tables 4.2.6.8 and 6.1.1.4'
H H 0.0000 0.0000 'International Tables Vol C Tables 4.2.6.8 and 6.1.1.4'
N N 0.0061 0.0033 'International Tables Vol C Tables 4.2.6.8 and 6.1.1.4'
O O 0.0106 0.0060 'International Tables Vol C Tables 4.2.6.8 and 6.1.1.4'
S S 0.1246 0.1234 'International Tables Vol C Tables 4.2.6.8 and 6.1.1.4'
Zn Zn 0.2839 1.4301 'International Tables Vol C Tables 4.2.6.8 and 6.1.1.4'

loop_
_geom_angle_atom_site_label_1
_geom_angle_atom_site_label_2
_geom_angle_atom_site_label_3
_geom_angle_site_symmetry_1
_geom_angle_site_symmetry_3
_geom_angle
_geom_angle_publ_flag
N6 Zn1 N2 . . 167.04(16) ?
N6 Zn1 N5 . . 74.23(16) ?
N2 Zn1 N5 . . 97.52(16) ?
N6 Zn1 N1 . . 95.16(16) ?
N2 Zn1 N1 . . 74.32(16) ?
N5 Zn1 N1 . . 88.34(15) ?
N6 Zn1 S1 . . 110.45(11) ?
N2 Zn1 S1 . . 79.34(12) ?
N5 Zn1 S1 . . 91.99(11) ?
N1 Zn1 S1 . . 153.47(13) ?
N6 Zn1 S2 . . 78.96(12) ?
N2 Zn1 S2 . . 108.58(11) ?
N5 Zn1 S2 . . 153.14(12) ?
N1 Zn1 S2 . . 92.62(11) ?
S1 Zn1 S2 . . 98.79(5) ?
N10 Zn2 N14 . . 169.14(15) ?
N10 Zn2 N13 . . 97.54(15) ?
N14 Zn2 N13 . . 73.92(16) ?
N10 Zn2 N9 . . 73.97(15) ?
N14 Zn2 N9 . . 99.09(15) ?
N13 Zn2 N9 . . 90.90(15) ?
N10 Zn2 S4 . . 109.51(11) ?
N14 Zn2 S4 . . 78.71(11) ?
N13 Zn2 S4 . . 152.61(12) ?
N9 Zn2 S4 . . 92.42(11) ?
N10 Zn2 S3 . . 78.04(11) ?
N14 Zn2 S3 . . 108.77(11) ?
N13 Zn2 S3 . . 93.90(11) ?
N9 Zn2 S3 . . 151.99(12) ?
S4 Zn2 S3 . . 95.80(5) ?
C8 S1 Zn1 . . 97.99(18) ?
C16 S2 Zn1 . . 97.7(2) ?
C24 S3 Zn2 . . 98.53(19) ?
C32 S4 Zn2 . . 99.06(19) ?
N1 C1 C2 . . 122.7(6) ?
N1 C1 H1A . . 118.6 ?
C2 C1 H1A . . 118.6 ?
C3 C2 C1 . . 119.0(6) ?
C3 C2 H2A . . 120.5 ?
C1 C2 H2A . . 120.5 ?
C4 C3 C2 . . 118.5(5) ?
C4 C3 H3A . . 120.7 ?
C2 C3 H3A . . 120.7 ?
C3 C4 C5 . . 119.4(6) ?
C3 C4 H4A . . 120.3 ?
C5 C4 H4A . . 120.3 ?
N1 C5 C4 . . 121.7(5) ?
N1 C5 C6 . . 116.2(5) ?
C4 C5 C6 . . 122.1(5) ?
N2 C6 C5 . . 117.2(5) ?
N2 C6 H6A . . 121.4 ?
C5 C6 H6A . . 121.4 ?
N4 C8 N3 . . 115.3(5) ?
N4 C8 S1 . . 122.1(4) ?
N3 C8 S1 . . 122.6(4) ?
N5 C9 C10 . . 121.5(5) ?
N5 C9 H9A . . 119.3 ?
C10 C9 H9A . . 119.3 ?
C11 C10 C9 . . 119.1(5) ?
C11 C10 H10A . . 120.5 ?
C9 C10 H10A . . 120.5 ?
C12 C11 C10 . . 119.3(5) ?
C12 C11 H11A . . 120.4 ?
C10 C11 H11A . . 120.4 ?
C11 C12 C13 . . 118.5(5) ?
C11 C12 H12A . . 120.7 ?
C13 C12 H12A . . 120.7 ?
N5 C13 C12 . . 123.0(5) ?
N5 C13 C14 . . 115.3(4) ?
C12 C13 C14 . . 121.7(5) ?
N6 C14 C13 . . 117.2(5) ?
N6 C14 H14A . . 121.4 ?
C13 C14 H14A . . 121.4 ?
N8 C16 N7 . . 115.1(5) ?
N8 C16 S2 . . 121.5(4) ?
N7 C16 S2 . . 123.3(4) ?
N9 C17 C18 . . 123.4(5) ?
N9 C17 H17A . . 118.3 ?
C18 C17 H17A . . 118.3 ?
C19 C18 C17 . . 118.2(5) ?
C19 C18 H18A . . 120.9 ?
C17 C18 H18A . . 120.9 ?
C18 C19 C20 . . 119.8(5) ?
C18 C19 H19A . . 120.1 ?
C20 C19 H19A . . 120.1 ?
C21 C20 C19 . . 118.3(5) ?
C21 C20 H20A . . 120.9 ?
C19 C20 H20A . . 120.9 ?
N9 C21 C20 . . 122.1(5) ?
N9 C21 C22 . . 115.9(4) ?
C20 C21 C22 . . 121.9(5) ?
N10 C22 C21 . . 116.6(5) ?
N10 C22 H22A . . 121.7 ?
C21 C22 H22A . . 121.7 ?
N12 C24 N11 . . 116.2(5) ?
N12 C24 S3 . . 121.4(4) ?
N11 C24 S3 . . 122.4(4) ?
N13 C25 C26 . . 123.0(5) ?
N13 C25 H25A . . 118.5 ?
C26 C25 H25A . . 118.5 ?
C27 C26 C25 . . 119.1(5) ?
C27 C26 H26A . . 120.5 ?
C25 C26 H26A . . 120.5 ?
C26 C27 C28 . . 118.9(5) ?
C26 C27 H27A . . 120.6 ?
C28 C27 H27A . . 120.6 ?
C29 C28 C27 . . 118.6(5) ?
C29 C28 H28A . . 120.7 ?
C27 C28 H28A . . 120.7 ?
N13 C29 C28 . . 122.7(5) ?
N13 C29 C30 . . 115.1(4) ?
C28 C29 C30 . . 122.1(5) ?
N14 C30 C29 . . 116.6(5) ?
N14 C30 H30A . . 121.7 ?
C29 C30 H30A . . 121.7 ?
N16 C32 N15 . . 116.1(5) ?
N16 C32 S4 . . 121.2(4) ?
N15 C32 S4 . . 122.7(4) ?
C1 N1 C5 . . 118.7(5) ?
C1 N1 Zn1 . . 127.7(4) ?
C5 N1 Zn1 . . 113.5(3) ?
C6 N2 N3 . . 121.0(4) ?
C6 N2 Zn1 . . 118.6(4) ?
N3 N2 Zn1 . . 120.4(3) ?
C8 N3 N2 . . 119.7(4) ?
C8 N3 H3B . . 120.2 ?
N2 N3 H3B . . 120.2 ?
C8 N4 H4B . . 120.0 ?
C8 N4 H4C . . 120.0 ?
H4B N4 H4C . . 120.0 ?
C9 N5 C13 . . 118.6(4) ?
C9 N5 Zn1 . . 126.8(3) ?
C13 N5 Zn1 . . 114.6(3) ?
C14 N6 N7 . . 120.2(5) ?
C14 N6 Zn1 . . 118.6(4) ?
N7 N6 Zn1 . . 121.1(3) ?
C16 N7 N6 . . 118.8(4) ?
C16 N7 H7A . . 120.6 ?
N6 N7 H7A . . 120.6 ?
C16 N8 H8A . . 120.0 ?
C16 N8 H8B . . 120.0 ?
H8A N8 H8B . . 120.0 ?
C17 N9 C21 . . 118.1(4) ?
C17 N9 Zn2 . . 127.2(3) ?
C21 N9 Zn2 . . 114.7(3) ?
C22 N10 N11 . . 120.9(4) ?
C22 N10 Zn2 . . 117.9(4) ?
N11 N10 Zn2 . . 121.1(3) ?
C24 N11 N10 . . 118.5(4) ?
C24 N11 H11B . . 120.7 ?
N10 N11 H11B . . 120.7 ?
C24 N12 H12B . . 120.0 ?
C24 N12 H12C . . 120.0 ?
H12B N12 H12C . . 120.0 ?
C25 N13 C29 . . 117.7(4) ?
C25 N13 Zn2 . . 126.7(3) ?
C29 N13 Zn2 . . 115.6(3) ?
C30 N14 N15 . . 120.2(4) ?
C30 N14 Zn2 . . 118.6(4) ?
N15 N14 Zn2 . . 121.1(3) ?
N14 N15 C32 . . 118.4(4) ?
N14 N15 H15A . . 120.8 ?
C32 N15 H15A . . 120.8 ?
C32 N16 H16A . . 120.0 ?
C32 N16 H16B . . 120.0 ?
H16A N16 H16B . . 120.0 ?
O1 N17 O2 . . 120.8(5) ?
O1 N17 O3 . . 120.7(5) ?
O2 N17 O3 . . 118.5(6) ?
O4 N18 O5 . . 120.5(4) ?
O4 N18 O6 . . 120.0(5) ?
O5 N18 O6 . . 119.5(5) ?
O9 N19 O8 . . 120.5(5) ?
O9 N19 O7 . . 120.2(6) ?
O8 N19 O7 . . 119.3(5) ?
O12 N20 O11 . . 121.5(5) ?
O12 N20 O10 . . 120.1(5) ?
O11 N20 O10 . . 118.4(5) ?
H1WA O1W H1WB . . 112.2 ?
H2WA O2W H2WB . . 127.8 ?
H3WA O3W H3WB . . 100.8 ?
H4WA O4W H4WB . . 108.9 ?

loop_
_geom_bond_atom_site_label_1
_geom_bond_atom_site_label_2
_geom_bond_site_symmetry_2
_geom_bond_distance
_geom_bond_publ_flag
Zn1 N6 . 2.133(4) ?
Zn1 N2 . 2.133(4) ?
Zn1 N5 . 2.196(4) ?
Zn1 N1 . 2.211(4) ?
Zn1 S1 . 2.4678(15) ?
Zn1 S2 . 2.4860(16) ?
Zn2 N10 . 2.165(4) ?
Zn2 N14 . 2.165(4) ?
Zn2 N13 . 2.178(4) ?
Zn2 N9 . 2.203(4) ?
Zn2 S4 . 2.4475(15) ?
Zn2 S3 . 2.4733(15) ?
S1 C8 . 1.692(5) ?
S2 C16 . 1.689(6) ?
S3 C24 . 1.688(5) ?
S4 C32 . 1.690(5) ?
C1 N1 . 1.319(6) ?
C1 C2 . 1.386(7) ?
C1 H1A . 0.9300 ?
C2 C3 . 1.385(7) ?
C2 H2A . 0.9300 ?
C3 C4 . 1.372(7) ?
C3 H3A . 0.9300 ?
C4 C5 . 1.388(7) ?
C4 H4A . 0.9300 ?
C5 N1 . 1.349(6) ?
C5 C6 . 1.445(7) ?
C6 N2 . 1.273(6) ?
C6 H6A . 0.9300 ?
C8 N4 . 1.314(6) ?
C8 N3 . 1.353(6) ?
C9 N5 . 1.322(6) ?
C9 C10 . 1.404(7) ?
C9 H9A . 0.9300 ?
C10 C11 . 1.375(7) ?
C10 H10A . 0.9300 ?
C11 C12 . 1.371(7) ?
C11 H11A . 0.9300 ?
C12 C13 . 1.375(6) ?
C12 H12A . 0.9300 ?
C13 N5 . 1.347(6) ?
C13 C14 . 1.452(7) ?
C14 N6 . 1.273(6) ?
C14 H14A . 0.9300 ?
C16 N8 . 1.329(6) ?
C16 N7 . 1.354(6) ?
C17 N9 . 1.328(6) ?
C17 C18 . 1.387(7) ?
C17 H17A . 0.9300 ?
C18 C19 . 1.359(7) ?
C18 H18A . 0.9300 ?
C19 C20 . 1.394(7) ?
C19 H19A . 0.9300 ?
C20 C21 . 1.383(6) ?
C20 H20A . 0.9300 ?
C21 N9 . 1.347(6) ?
C21 C22 . 1.463(7) ?
C22 N10 . 1.283(6) ?
C22 H22A . 0.9300 ?
C24 N12 . 1.319(6) ?
C24 N11 . 1.356(6) ?
C25 N13 . 1.331(6) ?
C25 C26 . 1.389(7) ?
C25 H25A . 0.9300 ?
C26 C27 . 1.372(7) ?
C26 H26A . 0.9300 ?
C27 C28 . 1.393(7) ?
C27 H27A . 0.9300 ?
C28 C29 . 1.380(7) ?
C28 H28A . 0.9300 ?
C29 N13 . 1.356(6) ?
C29 C30 . 1.464(7) ?
C30 N14 . 1.270(6) ?
C30 H30A . 0.9300 ?
C32 N16 . 1.304(6) ?
C32 N15 . 1.369(6) ?
N2 N3 . 1.361(5) ?
N3 H3B . 0.8600 ?
N4 H4B . 0.8600 ?
N4 H4C . 0.8600 ?
N6 N7 . 1.367(5) ?
N7 H7A . 0.8600 ?
N8 H8A . 0.8600 ?
N8 H8B . 0.8600 ?
N10 N11 . 1.359(5) ?
N11 H11B . 0.8600 ?
N12 H12B . 0.8600 ?
N12 H12C . 0.8600 ?
N14 N15 . 1.348(5) ?
N15 H15A . 0.8600 ?
N16 H16A . 0.8600 ?
N16 H16B . 0.8600 ?
N17 O1 . 1.233(6) ?
N17 O2 . 1.249(6) ?
N17 O3 . 1.250(6) ?
N18 O4 . 1.252(5) ?
N18 O5 . 1.256(5) ?
N18 O6 . 1.258(5) ?
N19 O9 . 1.229(5) ?
N19 O8 . 1.238(5) ?
N19 O7 . 1.249(5) ?
N20 O12 . 1.236(5) ?
N20 O11 . 1.252(5) ?
N20 O10 . 1.281(5) ?
O1W H1WA . 0.8500 ?
O1W H1WB . 0.8501 ?
O2W H2WA . 0.8499 ?
O2W H2WB . 0.8500 ?
O3W H3WA . 0.8502 ?
O3W H3WB . 0.8500 ?
O4W H4WA . 0.8500 ?
O4W H4WB . 0.8502 ?

loop_
_geom_hbond_atom_site_label_D
_geom_hbond_atom_site_label_H
_geom_hbond_atom_site_label_A
_geom_hbond_site_symmetry_A
_geom_hbond_distance_DH
_geom_hbond_distance_HA
_geom_hbond_distance_DA
_geom_hbond_angle_DHA
N3 H3B O7 . 0.86 2.19 2.966(6) 150.3
N4 H4B O7 . 0.86 2.17 2.957(6) 152.6
N4 H4C O3W . 0.86 2.03 2.840(5) 156.5
N7 H7A O1 . 0.86 1.96 2.813(6) 171.9
N8 H8A O2 . 0.86 2.08 2.906(6) 160.1
N8 H8B O6 3_666 0.86 2.04 2.870(6) 163.1
N11 H11B O10 . 0.86 1.87 2.710(5) 166.7
N12 H12B O11 . 0.86 2.02 2.876(6) 173.0
N12 H12C O8 4_566 0.86 2.27 3.114(6) 167.5
N15 H15A O4W 4_576 0.86 1.87 2.733(5) 178.3
N16 H16A O6 4_576 0.86 2.11 2.909(6) 154.5
N16 H16B O4 2_646 0.86 2.02 2.873(5) 172.8
O1W H1WA O4 4_575 0.85 2.32 3.042(5) 143.7
O1W H1WB O3 . 0.85 2.39 3.041(6) 133.9
O2W H2WA O5 2_646 0.85 2.33 2.927(6) 127.6
O2W H2WB O3 . 0.85 2.47 3.141(6) 136.0
O3W H3WA O10 2_545 0.85 2.22 2.800(5) 125.8
O3W H3WB O9 2 0.85 2.24 2.978(6) 144.5
O4W H4WA O2W . 0.85 2.09 2.746(6) 133.2
O4W H4WB O6 . 0.85 2.55 2.958(5) 110.9
